data_7046485
loop_
_publ_author_name
'Fraser, Hector W. L.'
'Smythe, Lucy'
'Dey, Sourav'
'Nichol, Gary S.'
'Piligkos, Stergios'
'Rajaraman, Gopalan'
'Brechin, Euan K.'

_publ_section_title
;
 A simple methodology for constructing ferromagnetically coupled Cr(iii)
 compounds.
;
_journal_issue 24
_journal_name_full 'Dalton transactions (Cambridge, England : 2003)'
_journal_page_first 8100
_journal_page_last 8109
_journal_paper_doi 10.1039/c8dt01963k
_journal_volume 47
_journal_year 2018
_chemical_absolute_configuration ad
_chemical_formula_moiety 'C12 H27 Cl2 Cr2 N2 O6, Cl'
_chemical_formula_sum 'C12 H27 Cl3 Cr2 N2 O6'
_chemical_formula_weight 505.70
_space_group_crystal_system monoclinic
_space_group_IT_number 4
_space_group_name_Hall 'P 2yb'
_space_group_name_H-M_alt 'P 1 21 1'
_symmetry_space_group_name_Hall 'P 2yb'
_symmetry_space_group_name_H-M 'P 1 21 1'
_atom_sites_solution_hydrogens mixed
_atom_sites_solution_primary direct
_audit_creation_date 2016-11-24
_audit_creation_method
;
Olex2 1.2-beta
(compiled 2016.11.07 svn.r3352 for OlexSys, GUI svn.r5261)
;
_audit_update_record
;
2017-10-12 deposited with the CCDC.
2018-05-24 downloaded from the CCDC.
;
_cell_angle_alpha 90
_cell_angle_beta 103.201(2)
_cell_angle_gamma 90
_cell_formula_units_Z 2
_cell_length_a 7.10996(16)
_cell_length_b 10.2978(2)
_cell_length_c 13.8317(3)
_cell_measurement_reflns_used 16411
_cell_measurement_temperature 120.0
_cell_measurement_theta_max 30.9550
_cell_measurement_theta_min 3.5670
_cell_volume 985.95(4)
_computing_cell_refinement 'CrysAlisPro 1.171.38.43h (Rigaku OD, 2015)'
_computing_data_collection 'CrysAlisPro 1.171.38.43h (Rigaku OD, 2015)'
_computing_data_reduction 'CrysAlisPro 1.171.38.43h (Rigaku OD, 2015)'
_computing_molecular_graphics 'Olex2 (Dolomanov et al., 2009)'
_computing_publication_material 'Olex2 (Dolomanov et al., 2009)'
_computing_structure_refinement 'ShelXL (Sheldrick, 2015)'
_computing_structure_solution 'ShelXS (Sheldrick, 2008)'
_diffrn_ambient_environment N~2~
_diffrn_ambient_temperature 120.0
_diffrn_detector 'CCD plate'
_diffrn_detector_area_resol_mean 5.1574
_diffrn_detector_type Atlas
_diffrn_measured_fraction_theta_full 0.997
_diffrn_measured_fraction_theta_max 0.951
_diffrn_measurement_details
;
List of Runs (angles in degrees, time in seconds):

  # Type    Start    End  Width  t~exp~   \w     \q     \k     \f   Frames
#--------------------------------------------------------------------------
  1  \w    -40.00  57.00   1.00    1.00    --  -13.24  57.00-120.00   97
  2  \w    -20.00  27.00   1.00    1.00    --  -13.24 -99.00-120.00   47
  3  \w    -83.00  13.00   1.00    1.00    --  -13.24 -57.00  90.00   96
  4  \w    -20.00  27.00   1.00    1.00    --  -13.24 -99.00 -60.00   47
  5  \w    -12.00  85.00   1.00    1.00    --   14.65  57.00  30.00   97
  6  \w    -36.00  59.00   1.00    1.00    --  -13.24  38.00   0.00   95
  7  \w    -83.00  13.00   1.00    1.00    --  -13.24 -57.00-150.00   96
  8  \w    -20.00  55.00   1.00    1.00    --   14.65 -99.00   0.00   75
  9  \w    -20.00  55.00   1.00    1.00    --   14.65 -99.00  90.00   75
 10  \w     11.00  79.00   1.00    1.00    --   14.65-141.00 -23.00   68
 11  \w    -20.00  55.00   1.00    1.00    --   14.65 -99.00-180.00   75
 12  \w     34.00 100.00   1.00    1.00    --   14.65-178.00-120.00   66
 13  \w    -56.00  41.00   1.00    1.00    --   14.65 -57.00  30.00   97
 14  \w      5.00  40.00   1.00    1.00    --   14.65-129.00 148.00   35
;
_diffrn_measurement_device 'four-circle diffractometer'
_diffrn_measurement_device_type 'Rigaku Oxford Diffraction SuperNova'
_diffrn_measurement_method '\w scans'
_diffrn_orient_matrix_type 'CrysAlisPro convention (1999,Acta A55,543-557)'
_diffrn_orient_matrix_UB_11 -0.0249542000
_diffrn_orient_matrix_UB_12 0.0076275000
_diffrn_orient_matrix_UB_13 -0.0523366000
_diffrn_orient_matrix_UB_21 0.0687479000
_diffrn_orient_matrix_UB_22 -0.0480999000
_diffrn_orient_matrix_UB_23 -0.0047351000
_diffrn_orient_matrix_UB_31 -0.0717459000
_diffrn_orient_matrix_UB_32 -0.0487277000
_diffrn_orient_matrix_UB_33 -0.0034705000
_diffrn_radiation_monochromator mirror
_diffrn_radiation_probe x-ray
_diffrn_radiation_type MoK\a
_diffrn_radiation_wavelength 0.71073
_diffrn_reflns_av_R_equivalents 0.0503
_diffrn_reflns_av_unetI/netI 0.0401
_diffrn_reflns_Laue_measured_fraction_full 0.997
_diffrn_reflns_Laue_measured_fraction_max 0.951
_diffrn_reflns_limit_h_max 10
_diffrn_reflns_limit_h_min -10
_diffrn_reflns_limit_k_max 14
_diffrn_reflns_limit_k_min -14
_diffrn_reflns_limit_l_max 20
_diffrn_reflns_limit_l_min -19
_diffrn_reflns_number 31889
_diffrn_reflns_point_group_measured_fraction_full 0.998
_diffrn_reflns_point_group_measured_fraction_max 0.930
_diffrn_reflns_theta_full 26.000
_diffrn_reflns_theta_max 31.252
_diffrn_reflns_theta_min 2.943
_diffrn_source 'micro-focus sealed X-ray tube'
_diffrn_source_current 0.8
_diffrn_source_type 'SuperNova (Mo) X-ray Source'
_diffrn_source_voltage 50
_exptl_absorpt_coefficient_mu 1.538
_exptl_absorpt_correction_T_max 1.000
_exptl_absorpt_correction_T_min 0.462
_exptl_absorpt_correction_type gaussian
_exptl_absorpt_process_details
;
CrysAlisPro 1.171.38.43h (Rigaku Oxford Diffraction, 2015)
Numerical absorption correction based on gaussian integration over
            a multifaceted crystal model
Empirical absorption correction using spherical harmonics,
 implemented in SCALE3 ABSPACK scaling algorithm.
;
_exptl_crystal_colour 'dark green'
_exptl_crystal_density_diffrn 1.703
_exptl_crystal_description block
_exptl_crystal_F_000 520
_exptl_crystal_recrystallization_method 'The material was recrystallised from acetonitrile by hydrothermal bomb'
_exptl_crystal_size_max 0.388
_exptl_crystal_size_mid 0.332
_exptl_crystal_size_min 0.252
_refine_diff_density_max 0.347
_refine_diff_density_min -0.487
_refine_diff_density_rms 0.072
_refine_ls_abs_structure_details
;
 Flack x determined using 2474 quotients [(I+)-(I-)]/[(I+)+(I-)]
 (Parsons, Flack and Wagner, Acta Cryst. B69 (2013) 249-259).
;
_refine_ls_abs_structure_Flack 0.005(10)
_refine_ls_extinction_method none
_refine_ls_goodness_of_fit_ref 1.057
_refine_ls_hydrogen_treatment mixed
_refine_ls_matrix_type full
_refine_ls_number_parameters 237
_refine_ls_number_reflns 5981
_refine_ls_number_restraints 1
_refine_ls_restrained_S_all 1.057
_refine_ls_R_factor_all 0.0302
_refine_ls_R_factor_gt 0.0274
_refine_ls_shift/su_max 0.001
_refine_ls_shift/su_mean 0.000
_refine_ls_structure_factor_coef Fsqd
_refine_ls_weighting_details 'w=1/[\s^2^(Fo^2^)+(0.0211P)^2^+0.2665P] where P=(Fo^2^+2Fc^2^)/3'
_refine_ls_weighting_scheme calc
_refine_ls_wR_factor_gt 0.0564
_refine_ls_wR_factor_ref 0.0582
_reflns_Friedel_coverage 0.861
_reflns_Friedel_fraction_full 0.999
_reflns_Friedel_fraction_max 0.905
_reflns_number_gt 5674
_reflns_number_total 5981
_reflns_threshold_expression 'I > 2\s(I)'
_cod_data_source_file c8dt01963k2.cif
_cod_data_source_block 2
_cod_depositor_comments 'Adding full bibliography for 7046484--7046487.cif.'
_cod_database_code 7046485
_chemical_oxdiff_formula 'C30 H30 N10 O10 Cr Cl Na'
_chemical_oxdiff_usercomment '@ 120 K L143 SOB'
_shelx_space_group_comment
;
The symmetry employed for this shelxl refinement is uniquely defined
by the following loop, which should always be used as a source of
symmetry information in preference to the above space-group names.
They are only intended as comments.
;
_reflns_odcompleteness_completeness 99.73
_reflns_odcompleteness_iscentric 1
_reflns_odcompleteness_theta 28.22
_olex2_refinement_description
;
1. Fixed Uiso
 At 1.2 times of:
  All C(H,H) groups
 At 1.5 times of:
  All C(H,H,H) groups
2.a Secondary CH2 refined with riding coordinates:
 C1(H1A,H1B), C1AA(H1AA,H1AB), C2(H2A,H2B), C3(H3A,H3B), C4(H4A,H4B), C6(H6A,
 H6B), C7(H7A,H7B), C8(H8A,H8B)
2.b Idealised Me refined as rotating group:
 C5(H5A,H5B,H5C), C9(H9A,H9B,H9C), C11(H11A,H11B,H11C)
;
_shelx_shelxl_version_number 2016/6
_olex2_diffrn_ambient_temperature_device 'Oxford Cryosystems Cryostream 700+'
_olex2_exptl_crystal_mounting_method 'The crystal was mounted on a MITIGEN holder in Paratone oil'
_olex2_submission_original_sample_id 'L143 SOB'
_olex2_submission_special_instructions 'No special instructions were received'
_oxdiff_exptl_absorpt_empirical_details
;
Empirical correction (ABSPACK) includes:
- Absorption correction using spherical harmonics
- Frame scaling
;
_oxdiff_exptl_absorpt_empirical_full_max 1.360
_oxdiff_exptl_absorpt_empirical_full_min 0.806

loop_
_space_group_symop_operation_xyz
'x, y, z'
'-x, y+1/2, -z'

loop_
_atom_site_label
_atom_site_type_symbol
_atom_site_fract_x
_atom_site_fract_y
_atom_site_fract_z
_atom_site_U_iso_or_equiv
_atom_site_adp_type
_atom_site_occupancy
_atom_site_site_symmetry_order
_atom_site_calc_flag
_atom_site_refinement_flags_posn
Cr1 Cr 0.22878(6) 0.77315(4) 0.25391(3) 0.00977(9) Uani 1 1 d .
Cr2 Cr 0.20642(6) 1.06087(4) 0.25630(3) 0.00893(9) Uani 1 1 d .
Cl1 Cl 0.42572(10) 0.61112(7) 0.33801(5) 0.01863(15) Uani 1 1 d .
Cl2 Cl -0.02442(9) 1.22117(6) 0.22568(5) 0.01579(13) Uani 1 1 d .
Cl3 Cl 0.40139(9) 0.93605(7) -0.00321(5) 0.01615(14) Uani 1 1 d .
O1 O 0.0632(2) 0.9131(2) 0.18647(12) 0.0110(3) Uani 1 1 d .
O2 O 0.3213(3) 0.7309(2) 0.13106(15) 0.0136(4) Uani 1 1 d .
O3 O 0.4035(2) 0.9227(2) 0.28414(12) 0.0107(3) Uani 1 1 d .
O4 O 0.2925(3) 1.1181(2) 0.13495(15) 0.0124(4) Uani 1 1 d .
O5 O 0.1281(3) 0.80121(19) 0.37498(15) 0.0145(4) Uani 1 1 d .
O6 O 0.1304(3) 1.01934(19) 0.38183(15) 0.0135(4) Uani 1 1 d .
N1 N -0.0033(3) 0.6564(2) 0.18266(17) 0.0127(5) Uani 1 1 d .
N2 N 0.4398(3) 1.1774(2) 0.32738(17) 0.0116(4) Uani 1 1 d .
C1 C -0.1518(4) 0.7451(3) 0.1202(2) 0.0161(6) Uani 1 1 d .
H1A H -0.283021 0.709454 0.115245 0.019 Uiso 1 1 calc R
H1B H -0.129225 0.751695 0.052356 0.019 Uiso 1 1 calc R
C1AA C 0.5476(4) 0.9527(2) 0.3719(2) 0.0142(5) Uani 1 1 d .
H1AA H 0.658046 0.892078 0.379192 0.017 Uiso 1 1 calc R
H1AB H 0.493112 0.945404 0.431411 0.017 Uiso 1 1 calc R
C2 C -0.1358(4) 0.8783(3) 0.1682(2) 0.0145(5) Uani 1 1 d .
H2A H -0.216028 0.942055 0.123330 0.017 Uiso 1 1 calc R
H2B H -0.179585 0.875359 0.231195 0.017 Uiso 1 1 calc R
C3 C 0.0805(4) 0.5655(3) 0.1190(2) 0.0164(5) Uani 1 1 d .
H3A H -0.025161 0.520620 0.071735 0.020 Uiso 1 1 calc R
H3B H 0.160047 0.498932 0.161183 0.020 Uiso 1 1 calc R
C4 C 0.2038(4) 0.6398(3) 0.0621(2) 0.0189(6) Uani 1 1 d .
H4A H 0.287597 0.579301 0.035369 0.023 Uiso 1 1 calc R
H4B H 0.120989 0.687159 0.005914 0.023 Uiso 1 1 calc R
C5 C -0.0931(4) 0.5794(3) 0.2506(2) 0.0211(6) Uani 1 1 d .
H5A H 0.006632 0.528956 0.295713 0.032 Uiso 1 1 calc GR
H5B H -0.189540 0.520348 0.211797 0.032 Uiso 1 1 calc GR
H5C H -0.155946 0.638120 0.289332 0.032 Uiso 1 1 calc GR
C6 C 0.6130(4) 1.0913(3) 0.3600(2) 0.0165(6) Uani 1 1 d .
H6A H 0.692590 1.122821 0.424037 0.020 Uiso 1 1 calc R
H6B H 0.693075 1.093802 0.310160 0.020 Uiso 1 1 calc R
C7 C 0.4706(4) 1.2706(3) 0.2494(2) 0.0151(5) Uani 1 1 d .
H7A H 0.597838 1.313435 0.271426 0.018 Uiso 1 1 calc R
H7B H 0.369446 1.338479 0.238896 0.018 Uiso 1 1 calc R
C8 C 0.4628(4) 1.1993(3) 0.1539(2) 0.0201(6) Uani 1 1 d .
H8A H 0.455941 1.261791 0.098776 0.024 Uiso 1 1 calc R
H8B H 0.580019 1.145349 0.159401 0.024 Uiso 1 1 calc R
C9 C 0.4035(4) 1.2517(3) 0.4129(2) 0.0187(6) Uani 1 1 d .
H9A H 0.285364 1.303237 0.391598 0.028 Uiso 1 1 calc GR
H9B H 0.512837 1.309723 0.438399 0.028 Uiso 1 1 calc GR
H9C H 0.388125 1.191422 0.465401 0.028 Uiso 1 1 calc GR
C10 C 0.1082(3) 0.9081(3) 0.41638(18) 0.0137(5) Uani 1 1 d .
C11 C 0.0587(4) 0.9044(3) 0.51673(19) 0.0198(6) Uani 1 1 d .
H11A H 0.170414 0.933116 0.567733 0.030 Uiso 1 1 calc GR
H11B H 0.024395 0.815468 0.531235 0.030 Uiso 1 1 calc GR
H11C H -0.050996 0.962160 0.516420 0.030 Uiso 1 1 calc GR
H4 H 0.311(6) 1.060(4) 0.093(3) 0.034(11) Uiso 1 1 d .
H2 H 0.348(6) 0.790(4) 0.101(3) 0.035(12) Uiso 1 1 d .

loop_
_atom_site_aniso_label
_atom_site_aniso_U_11
_atom_site_aniso_U_22
_atom_site_aniso_U_33
_atom_site_aniso_U_23
_atom_site_aniso_U_13
_atom_site_aniso_U_12
Cr1 0.01049(19) 0.00847(19) 0.0099(2) 0.00008(16) 0.00138(16) 0.00038(16)
Cr2 0.00888(19) 0.00861(19) 0.0094(2) 0.00007(16) 0.00223(15) 0.00044(15)
Cl1 0.0219(3) 0.0131(3) 0.0181(3) 0.0009(3) -0.0014(3) 0.0048(3)
Cl2 0.0118(3) 0.0131(3) 0.0229(3) 0.0014(3) 0.0049(2) 0.0030(2)
Cl3 0.0189(3) 0.0166(3) 0.0145(3) -0.0014(2) 0.0069(2) 0.0018(3)
O1 0.0093(8) 0.0100(8) 0.0130(8) -0.0001(8) 0.0009(6) -0.0001(8)
O2 0.0156(9) 0.0125(9) 0.0133(9) -0.0028(8) 0.0042(8) -0.0008(8)
O3 0.0091(8) 0.0108(8) 0.0108(7) -0.0006(8) -0.0002(6) 0.0005(8)
O4 0.0135(9) 0.0125(9) 0.0120(9) -0.0015(8) 0.0044(7) -0.0007(8)
O5 0.0171(10) 0.0144(10) 0.0127(9) 0.0012(7) 0.0048(8) 0.0006(7)
O6 0.0163(9) 0.0137(9) 0.0122(9) 0.0006(7) 0.0067(8) 0.0002(7)
N1 0.0142(11) 0.0101(11) 0.0136(11) -0.0002(9) 0.0029(9) -0.0002(9)
N2 0.0128(11) 0.0101(11) 0.0126(11) -0.0008(9) 0.0042(9) 0.0005(8)
C1 0.0123(12) 0.0134(14) 0.0203(13) -0.0021(10) -0.0010(10) 0.0001(10)
C1AA 0.0111(12) 0.0157(14) 0.0135(12) 0.0018(10) -0.0019(10) 0.0006(9)
C2 0.0099(12) 0.0124(13) 0.0208(13) -0.0011(10) 0.0029(10) -0.0003(9)
C3 0.0169(13) 0.0122(12) 0.0191(13) -0.0053(11) 0.0018(10) -0.0009(11)
C4 0.0182(14) 0.0214(15) 0.0170(13) -0.0085(11) 0.0039(11) -0.0024(11)
C5 0.0258(15) 0.0181(16) 0.0209(14) 0.0005(11) 0.0083(12) -0.0077(12)
C6 0.0116(12) 0.0136(14) 0.0223(14) 0.0011(11) -0.0002(10) 0.0008(10)
C7 0.0173(12) 0.0110(12) 0.0170(13) 0.0018(11) 0.0039(10) -0.0032(11)
C8 0.0216(15) 0.0218(16) 0.0187(14) -0.0012(11) 0.0082(12) -0.0106(12)
C9 0.0217(14) 0.0198(16) 0.0156(13) -0.0063(11) 0.0061(11) -0.0041(11)
C10 0.0088(10) 0.0196(13) 0.0122(10) 0.0012(12) 0.0017(8) 0.0006(11)
C11 0.0225(14) 0.0255(16) 0.0139(11) 0.0027(13) 0.0090(10) 0.0042(13)

loop_
_atom_type_symbol
_atom_type_description
_atom_type_scat_dispersion_real
_atom_type_scat_dispersion_imag
_atom_type_scat_source
C C 0.0033 0.0016 'International Tables Vol C Tables 4.2.6.8 and 6.1.1.4'
H H 0.0000 0.0000 'International Tables Vol C Tables 4.2.6.8 and 6.1.1.4'
Cl Cl 0.1484 0.1585 'International Tables Vol C Tables 4.2.6.8 and 6.1.1.4'
Cr Cr 0.3209 0.6236 'International Tables Vol C Tables 4.2.6.8 and 6.1.1.4'
N N 0.0061 0.0033 'International Tables Vol C Tables 4.2.6.8 and 6.1.1.4'
O O 0.0106 0.0060 'International Tables Vol C Tables 4.2.6.8 and 6.1.1.4'

loop_
_exptl_crystal_face_index_h
_exptl_crystal_face_index_k
_exptl_crystal_face_index_l
_exptl_crystal_face_perp_dist
0 5 -2 0.1452
5 1 1 0.1725
-5 0 -2 0.1486
-2 5 -3 0.1475
0 -5 -3 0.0882
-5 -1 5 0.1949
-4 1 5 0.1968
1 5 2 0.1479
2 -5 -5 0.1146
4 0 -5 0.1980
0 -1 1 0.1465
5 3 3 0.1637
-4 0 -5 0.1218
0 1 0 0.1496
-5 1 2 0.1708
0 -4 -5 0.0879
1 -1 -5 0.1460
1 5 5 0.1392
-2 0 5 0.1794
3 3 5 0.1518
0 1 -5 0.1608
0 -1 5 0.1535
0 0 1 0.1488
0 1 5 0.1524

loop_
_geom_angle_atom_site_label_1
_geom_angle_atom_site_label_2
_geom_angle_atom_site_label_3
_geom_angle
O1 Cr1 Cl1 178.30(6)
O1 Cr1 O2 91.94(8)
O1 Cr1 O3 78.83(8)
O1 Cr1 O5 90.08(8)
O1 Cr1 N1 82.83(8)
O2 Cr1 Cl1 89.52(6)
O2 Cr1 N1 81.52(9)
O3 Cr1 Cl1 100.25(6)
O3 Cr1 O2 92.10(8)
O3 Cr1 O5 92.22(8)
O3 Cr1 N1 160.37(8)
O5 Cr1 Cl1 88.53(6)
O5 Cr1 O2 175.52(9)
O5 Cr1 N1 94.77(9)
N1 Cr1 Cl1 98.26(7)
O1 Cr2 Cl2 101.43(6)
O1 Cr2 O3 78.58(8)
O1 Cr2 O4 92.24(8)
O1 Cr2 O6 92.82(8)
O1 Cr2 N2 160.13(8)
O3 Cr2 Cl2 179.27(6)
O3 Cr2 O4 92.09(8)
O3 Cr2 O6 89.83(8)
O3 Cr2 N2 82.56(8)
O4 Cr2 Cl2 88.64(6)
O4 Cr2 N2 82.21(9)
O6 Cr2 Cl2 89.44(6)
O6 Cr2 O4 174.85(8)
O6 Cr2 N2 93.30(9)
N2 Cr2 Cl2 97.51(7)
Cr1 O1 Cr2 98.55(7)
C2 O1 Cr1 111.35(16)
C2 O1 Cr2 131.76(16)
Cr1 O2 H2 116(3)
C4 O2 Cr1 116.38(17)
C4 O2 H2 109(3)
Cr1 O3 Cr2 97.91(7)
C1AA O3 Cr1 130.20(16)
C1AA O3 Cr2 110.43(16)
Cr2 O4 H4 119(3)
C8 O4 Cr2 114.98(16)
C8 O4 H4 106(3)
C10 O5 Cr1 127.42(18)
C10 O6 Cr2 127.56(18)
C1 N1 Cr1 107.13(16)
C3 N1 Cr1 104.99(16)
C3 N1 C1 111.2(2)
C5 N1 Cr1 114.55(17)
C5 N1 C1 109.9(2)
C5 N1 C3 109.0(2)
C6 N2 Cr2 108.05(16)
C7 N2 Cr2 104.98(16)
C7 N2 C6 110.5(2)
C9 N2 Cr2 113.94(17)
C9 N2 C6 110.2(2)
C9 N2 C7 109.0(2)
N1 C1 H1A 109.9
N1 C1 H1B 109.9
N1 C1 C2 108.9(2)
H1A C1 H1B 108.3
C2 C1 H1A 109.9
C2 C1 H1B 109.9
O3 C1AA H1AA 110.4
O3 C1AA H1AB 110.4
O3 C1AA C6 106.8(2)
H1AA C1AA H1AB 108.6
C6 C1AA H1AA 110.4
C6 C1AA H1AB 110.4
O1 C2 C1 106.1(2)
O1 C2 H2A 110.5
O1 C2 H2B 110.5
C1 C2 H2A 110.5
C1 C2 H2B 110.5
H2A C2 H2B 108.7
N1 C3 H3A 109.6
N1 C3 H3B 109.6
N1 C3 C4 110.2(2)
H3A C3 H3B 108.1
C4 C3 H3A 109.6
C4 C3 H3B 109.6
O2 C4 C3 107.4(2)
O2 C4 H4A 110.2
O2 C4 H4B 110.2
C3 C4 H4A 110.2
C3 C4 H4B 110.2
H4A C4 H4B 108.5
N1 C5 H5A 109.5
N1 C5 H5B 109.5
N1 C5 H5C 109.5
H5A C5 H5B 109.5
H5A C5 H5C 109.5
H5B C5 H5C 109.5
N2 C6 C1AA 109.7(2)
N2 C6 H6A 109.7
N2 C6 H6B 109.7
C1AA C6 H6A 109.7
C1AA C6 H6B 109.7
H6A C6 H6B 108.2
N2 C7 H7A 109.7
N2 C7 H7B 109.7
N2 C7 C8 109.8(2)
H7A C7 H7B 108.2
C8 C7 H7A 109.7
C8 C7 H7B 109.7
O4 C8 C7 107.7(2)
O4 C8 H8A 110.2
O4 C8 H8B 110.2
C7 C8 H8A 110.2
C7 C8 H8B 110.2
H8A C8 H8B 108.5
N2 C9 H9A 109.5
N2 C9 H9B 109.5
N2 C9 H9C 109.5
H9A C9 H9B 109.5
H9A C9 H9C 109.5
H9B C9 H9C 109.5
O5 C10 O6 125.5(2)
O5 C10 C11 117.9(3)
O6 C10 C11 116.5(3)
C10 C11 H11A 109.5
C10 C11 H11B 109.5
C10 C11 H11C 109.5
H11A C11 H11B 109.5
H11A C11 H11C 109.5
H11B C11 H11C 109.5

loop_
_geom_bond_atom_site_label_1
_geom_bond_atom_site_label_2
_geom_bond_distance
Cr1 Cl1 2.3139(8)
Cr1 O1 1.9573(19)
Cr1 O2 2.005(2)
Cr1 O3 1.9628(19)
Cr1 O5 1.987(2)
Cr1 N1 2.097(2)
Cr2 Cl2 2.2979(7)
Cr2 O1 1.9587(19)
Cr2 O3 1.9720(19)
Cr2 O4 2.002(2)
Cr2 O6 1.980(2)
Cr2 N2 2.101(2)
O1 C2 1.425(3)
O2 C4 1.457(3)
O2 H2 0.79(4)
O3 C1AA 1.432(3)
O4 C8 1.446(3)
O4 H4 0.87(4)
O5 C10 1.264(4)
O6 C10 1.265(4)
N1 C1 1.510(3)
N1 C3 1.499(4)
N1 C5 1.481(4)
N2 C6 1.500(3)
N2 C7 1.497(4)
N2 C9 1.481(4)
C1 H1A 0.9900
C1 H1B 0.9900
C1 C2 1.517(4)
C1AA H1AA 0.9900
C1AA H1AB 0.9900
C1AA C6 1.521(4)
C2 H2A 0.9900
C2 H2B 0.9900
C3 H3A 0.9900
C3 H3B 0.9900
C3 C4 1.512(4)
C4 H4A 0.9900
C4 H4B 0.9900
C5 H5A 0.9800
C5 H5B 0.9800
C5 H5C 0.9800
C6 H6A 0.9900
C6 H6B 0.9900
C7 H7A 0.9900
C7 H7B 0.9900
C7 C8 1.501(4)
C8 H8A 0.9900
C8 H8B 0.9900
C9 H9A 0.9800
C9 H9B 0.9800
C9 H9C 0.9800
C10 C11 1.508(3)
C11 H11A 0.9800
C11 H11B 0.9800
C11 H11C 0.9800

loop_
_geom_torsion_atom_site_label_1
_geom_torsion_atom_site_label_2
_geom_torsion_atom_site_label_3
_geom_torsion_atom_site_label_4
_geom_torsion
Cr1 O1 C2 C1 -49.5(2)
Cr1 O2 C4 C3 -19.6(3)
Cr1 O3 C1AA C6 -170.41(16)
Cr1 O5 C10 O6 8.0(4)
Cr1 O5 C10 C11 -170.45(17)
Cr1 N1 C1 C2 -28.8(3)
Cr1 N1 C3 C4 -46.6(2)
Cr2 O1 C2 C1 -173.76(17)
Cr2 O3 C1AA C6 -49.9(2)
Cr2 O4 C8 C7 -27.7(3)
Cr2 O6 C10 O5 -1.3(4)
Cr2 O6 C10 C11 177.13(17)
Cr2 N2 C6 C1AA -24.0(3)
Cr2 N2 C7 C8 -44.8(2)
O3 C1AA C6 N2 47.9(3)
N1 C1 C2 O1 50.7(3)
N1 C3 C4 O2 44.0(3)
N2 C7 C8 O4 48.2(3)
C1 N1 C3 C4 68.9(3)
C3 N1 C1 C2 -143.0(2)
C5 N1 C1 C2 96.2(3)
C5 N1 C3 C4 -169.8(2)
C6 N2 C7 C8 71.5(3)
C7 N2 C6 C1AA -138.4(2)
C9 N2 C6 C1AA 101.1(3)
C9 N2 C7 C8 -167.2(2)

loop_
_exptl_oxdiff_crystal_face_indexfrac_h
_exptl_oxdiff_crystal_face_indexfrac_k
_exptl_oxdiff_crystal_face_indexfrac_l
_exptl_oxdiff_crystal_face_x
_exptl_oxdiff_crystal_face_y
_exptl_oxdiff_crystal_face_z
0.0007 4.9936 -1.9999 0.1427 -0.2307 -0.2364
4.9948 0.9968 0.9993 -0.1693 0.2907 -0.4104
-4.9946 0.0018 -1.9985 0.2292 -0.3340 0.3652
-1.9971 4.9943 -2.9991 0.2449 -0.3633 -0.0897
-0.0002 -4.9950 -2.9937 0.1186 0.2544 0.2538
-4.9954 -0.9952 4.9931 -0.1443 -0.3192 0.3896
-3.9962 1.0020 4.9924 -0.1539 -0.3466 0.2206
0.9993 4.9942 1.9952 -0.0913 -0.1810 -0.3220
1.9979 -4.9964 -4.9908 0.1732 0.4013 0.1174
3.9963 -0.0031 -4.9929 0.1616 0.2985 -0.2692
-0.0002 -0.9986 0.9992 -0.0599 0.0433 0.0452
4.9948 2.9950 2.9957 -0.2586 0.1851 -0.5147
-3.9954 0.0005 -4.9945 0.3611 -0.2510 0.3040
0.0001 0.9988 -0.0005 0.0076 -0.0480 -0.0487
-4.9949 1.0017 1.9960 0.0278 -0.4010 0.3026
0.0000 -3.9967 -4.9917 0.2308 0.2159 0.2121
0.9993 -1.0006 -4.9930 0.2287 0.1405 -0.0056
0.9990 4.9950 4.9914 -0.2481 -0.1952 -0.3324
-1.9984 0.0022 4.9933 -0.2114 -0.1611 0.1259
2.9967 2.9964 4.9928 -0.3132 0.0382 -0.3783
0.0006 0.9975 -4.9942 0.2690 -0.0243 -0.0313
-0.0006 -0.9975 4.9942 -0.2690 0.0243 0.0313
-0.0001 0.0003 0.9987 -0.0523 -0.0047 -0.0035
-0.0004 1.0002 4.9932 -0.2537 -0.0718 -0.0660
